data_4072243
loop_
_publ_author_name
'Jia, Wei-Guo'
'Han, Ying-Feng'
'Jin, Guo-Xin'

_publ_section_title
;
 Synthesis and Characterization of Binuclear Half-Sandwich Iridium and
 Rhodium Carbene Complexes Containing 1,2-Dichalcogenolato Carborane or
 Carbonato Ligands
;
_journal_issue 22
_journal_name_full Organometallics
_journal_page_first 6035
_journal_paper_doi 10.1021/om800694h
_journal_volume 27
_journal_year 2008
_chemical_formula_sum 'C36 H56 Cl8 Ir2 N4 O8'
_chemical_formula_weight 1340.85
_chemical_name_systematic
; 
 ? 
;
_space_group_IT_number 14
_symmetry_cell_setting monoclinic
_symmetry_space_group_name_Hall '-P 2ybc'
_symmetry_space_group_name_H-M 'P 1 21/c 1'
_atom_sites_solution_hydrogens geom
_atom_sites_solution_primary direct
_atom_sites_solution_secondary difmap
_audit_creation_method SHELXL-97
_cell_angle_alpha 90.00
_cell_angle_beta 108.541(4)
_cell_angle_gamma 90.00
_cell_formula_units_Z 2
_cell_length_a 12.514(4)
_cell_length_b 11.847(4)
_cell_length_c 17.498(6)
_cell_measurement_reflns_used 883
_cell_measurement_temperature 293(2)
_cell_measurement_theta_max 23.268
_cell_measurement_theta_min 2.830
_cell_volume 2459.5(14)
_computing_cell_refinement 'Bruker SMART'
_computing_data_collection 'Bruker SMART'
_computing_data_reduction 'Bruker SHELXTL'
_computing_molecular_graphics 'Bruker SHELXTL'
_computing_publication_material 'Bruker SHELXTL'
_computing_structure_refinement 'SHELXL-97 (Sheldrick, 1997)'
_computing_structure_solution 'SHELXS-97 (Sheldrick, 1990)'
_diffrn_ambient_temperature 293(2)
_diffrn_measured_fraction_theta_full 0.986
_diffrn_measured_fraction_theta_max 0.986
_diffrn_measurement_device_type 'CCD area detector'
_diffrn_measurement_method 'phi and omega scans'
_diffrn_radiation_monochromator graphite
_diffrn_radiation_source 'fine-focus sealed tube'
_diffrn_radiation_type MoK\a
_diffrn_radiation_wavelength 0.71073
_diffrn_reflns_av_R_equivalents 0.0425
_diffrn_reflns_av_sigmaI/netI 0.0577
_diffrn_reflns_limit_h_max 15
_diffrn_reflns_limit_h_min -12
_diffrn_reflns_limit_k_max 15
_diffrn_reflns_limit_k_min -12
_diffrn_reflns_limit_l_max 22
_diffrn_reflns_limit_l_min -21
_diffrn_reflns_number 13883
_diffrn_reflns_theta_full 27.14
_diffrn_reflns_theta_max 27.14
_diffrn_reflns_theta_min 2.11
_diffrn_standards_decay_% 8.62
_exptl_absorpt_coefficient_mu 5.888
_exptl_absorpt_correction_T_max 0.6502
_exptl_absorpt_correction_T_min 0.4721
_exptl_absorpt_correction_type multi-scan
_exptl_absorpt_process_details sadabs
_exptl_crystal_colour yellow
_exptl_crystal_density_diffrn 1.811
_exptl_crystal_density_method 'not measured'
_exptl_crystal_description prism
_exptl_crystal_F_000 1308
_exptl_crystal_size_max 0.15
_exptl_crystal_size_mid 0.10
_exptl_crystal_size_min 0.08
_refine_diff_density_max 1.231
_refine_diff_density_min -0.995
_refine_diff_density_rms 0.121
_refine_ls_extinction_method none
_refine_ls_goodness_of_fit_ref 0.992
_refine_ls_hydrogen_treatment mixed
_refine_ls_matrix_type full
_refine_ls_number_parameters 276
_refine_ls_number_reflns 5368
_refine_ls_number_restraints 2
_refine_ls_restrained_S_all 0.992
_refine_ls_R_factor_all 0.0573
_refine_ls_R_factor_gt 0.0353
_refine_ls_shift/su_max 0.002
_refine_ls_shift/su_mean 0.000
_refine_ls_structure_factor_coef Fsqd
_refine_ls_weighting_details 'calc w=1/[\s^2^(Fo^2^)+(0.0329P)^2^+0.0000P] where P=(Fo^2^+2Fc^2^)/3'
_refine_ls_weighting_scheme calc
_refine_ls_wR_factor_gt 0.0711
_refine_ls_wR_factor_ref 0.0781
_reflns_number_gt 4010
_reflns_number_total 5368
_reflns_threshold_expression >2sigma(I)
_cod_data_source_file om800694h_si_001.cif
_cod_data_source_block f70422bm
_cod_depositor_comments
;
The following automatic conversions were performed:

'_symmetry_cell_setting' value 'Monoclinic' changed to 'monoclinic'
according to /home/saulius/struct/CIF-dictionaries/cif_core.dic
dictionary named 'cif_core.dic' version 2.4.1 from 2010-06-29.

Automatic conversion script
Id: cif_fix_values 1715 2011-07-08 13:25:40Z adriana 
;
_cod_original_cell_volume 2459.6(15)
_cod_original_sg_symbol_H-M P2(1)/c
_cod_database_code 4072243

loop_
_symmetry_equiv_pos_as_xyz
'x, y, z'
'-x, y+1/2, -z+1/2'
'-x, -y, -z'
'x, -y-1/2, z-1/2'

loop_
_atom_site_label
_atom_site_type_symbol
_atom_site_fract_x
_atom_site_fract_y
_atom_site_fract_z
_atom_site_U_iso_or_equiv
_atom_site_adp_type
_atom_site_occupancy
_atom_site_symmetry_multiplicity
_atom_site_calc_flag
_atom_site_refinement_flags
Ir1 Ir 0.274150(16) 0.817898(16) 0.547653(12) 0.03301(7) Uani 1 1 d .
N1 N 0.4223(4) 0.8767(4) 0.4436(3) 0.0402(11) Uani 1 1 d .
N2 N 0.3828(4) 0.7020(4) 0.4353(3) 0.0436(11) Uani 1 1 d .
O1 O 0.3740(3) 0.6918(3) 0.6205(2) 0.0409(9) Uani 1 1 d .
O2 O 0.4238(3) 0.8683(3) 0.6387(2) 0.0372(8) Uani 1 1 d .
O3 O 0.5313(3) 0.7361(3) 0.7207(2) 0.0519(10) Uani 1 1 d .
C1 C 0.4481(5) 0.7628(5) 0.6639(3) 0.0383(12) Uani 1 1 d .
C2 C 0.3686(4) 0.7965(4) 0.4730(3) 0.0353(12) Uani 1 1 d .
C3 C 0.4677(6) 0.8309(6) 0.3894(4) 0.0594(17) Uani 1 1 d .
H3 H 0.5085 0.8694 0.3616 0.071 Uiso 1 1 calc R
C4 C 0.4433(6) 0.7213(6) 0.3836(4) 0.0590(17) Uani 1 1 d .
H4 H 0.4632 0.6686 0.3511 0.071 Uiso 1 1 calc R
C5 C 0.4413(4) 0.9919(4) 0.4720(3) 0.0430(13) Uani 1 1 d .
H5A H 0.3879 1.0113 0.4998 0.052 Uiso 1 1 calc R
H5B H 0.4285 1.0423 0.4263 0.052 Uiso 1 1 calc R
C6 C 0.3442(6) 0.5902(5) 0.4484(4) 0.0642(19) Uani 1 1 d .
H6A H 0.3777 0.5694 0.5040 0.096 Uiso 1 1 calc R
H6B H 0.3657 0.5367 0.4148 0.096 Uiso 1 1 calc R
H6C H 0.2636 0.5906 0.4352 0.096 Uiso 1 1 calc R
C7 C 0.1085(5) 0.8038(6) 0.4622(4) 0.0530(16) Uani 1 1 d .
C8 C 0.1071(5) 0.7584(5) 0.5372(4) 0.0499(15) Uani 1 1 d .
C9 C 0.1353(5) 0.8446(5) 0.5970(3) 0.0454(14) Uani 1 1 d .
C10 C 0.1535(4) 0.9450(5) 0.5581(4) 0.0482(14) Uani 1 1 d .
C11 C 0.1381(5) 0.9213(6) 0.4761(4) 0.0535(16) Uani 1 1 d .
C12 C 0.0736(6) 0.7436(9) 0.3816(5) 0.098(3) Uani 1 1 d .
H12A H -0.0058 0.7539 0.3554 0.148 Uiso 1 1 calc R
H12B H 0.0898 0.6645 0.3899 0.148 Uiso 1 1 calc R
H12C H 0.1145 0.7743 0.3484 0.148 Uiso 1 1 calc R
C13 C 0.0791(6) 0.6375(6) 0.5500(5) 0.082(2) Uani 1 1 d .
H13A H 0.1247 0.6131 0.6026 0.124 Uiso 1 1 calc R
H13B H 0.0938 0.5905 0.5098 0.124 Uiso 1 1 calc R
H13C H 0.0009 0.6320 0.5459 0.124 Uiso 1 1 calc R
C14 C 0.1441(6) 0.8303(7) 0.6835(4) 0.076(2) Uani 1 1 d .
H14A H 0.1913 0.8886 0.7149 0.114 Uiso 1 1 calc R
H14B H 0.1764 0.7579 0.7021 0.114 Uiso 1 1 calc R
H14C H 0.0704 0.8352 0.6891 0.114 Uiso 1 1 calc R
C15 C 0.1841(6) 1.0577(6) 0.5961(5) 0.080(2) Uani 1 1 d .
H15A H 0.2285 1.0979 0.5694 0.120 Uiso 1 1 calc R
H15B H 0.2268 1.0483 0.6520 0.120 Uiso 1 1 calc R
H15C H 0.1167 1.0996 0.5916 0.120 Uiso 1 1 calc R
C16 C 0.1364(6) 1.0044(8) 0.4104(5) 0.109(4) Uani 1 1 d .
H16A H 0.0609 1.0117 0.3742 0.163 Uiso 1 1 calc R
H16B H 0.1848 0.9780 0.3813 0.163 Uiso 1 1 calc R
H16C H 0.1625 1.0766 0.4340 0.163 Uiso 1 1 calc R
C17 C 0.7536(8) 0.6866(7) 0.6697(5) 0.093(3) Uani 1 1 d .
H17A H 0.7669 0.7569 0.6997 0.112 Uiso 1 1 calc R
H17B H 0.7091 0.6383 0.6927 0.112 Uiso 1 1 calc R
Cl1 Cl 0.6770(3) 0.71485(19) 0.57043(16) 0.1156(9) Uani 1 1 d .
Cl2 Cl 0.8817(2) 0.6220(3) 0.68169(18) 0.1389(11) Uani 1 1 d .
C18 C 0.3120(6) 0.4416(6) 0.6848(4) 0.073(2) Uani 1 1 d .
H18A H 0.3417 0.5090 0.6673 0.087 Uiso 1 1 calc R
H18B H 0.3753 0.3970 0.7170 0.087 Uiso 1 1 calc R
Cl3 Cl 0.2304(3) 0.4800(3) 0.74301(17) 0.1597(14) Uani 1 1 d .
Cl4 Cl 0.2372(3) 0.3652(2) 0.60206(19) 0.1396(11) Uani 1 1 d .
O4 O 0.4138(5) 0.0060(4) 0.7723(3) 0.0655(13) Uani 1 1 d D
H4A H 0.440(7) 0.067(5) 0.774(6) 0.13(4) Uiso 1 1 d D
H4B H 0.436(7) -0.024(7) 0.741(4) 0.11(4) Uiso 1 1 d D

loop_
_atom_site_aniso_label
_atom_site_aniso_U_11
_atom_site_aniso_U_22
_atom_site_aniso_U_33
_atom_site_aniso_U_23
_atom_site_aniso_U_13
_atom_site_aniso_U_12
Ir1 0.03257(12) 0.03037(11) 0.03878(11) 0.00289(10) 0.01514(8) -0.00016(10)
N1 0.046(3) 0.036(3) 0.044(3) -0.001(2) 0.023(2) -0.004(2)
N2 0.049(3) 0.033(3) 0.050(3) -0.008(2) 0.016(2) 0.000(2)
O1 0.042(2) 0.0290(19) 0.048(2) 0.0075(16) 0.0090(17) -0.0015(17)
O2 0.042(2) 0.0289(18) 0.040(2) -0.0028(16) 0.0122(17) -0.0009(16)
O3 0.052(3) 0.051(2) 0.046(2) -0.0005(19) 0.004(2) 0.002(2)
C1 0.040(3) 0.038(3) 0.042(3) 0.000(2) 0.021(3) -0.001(3)
C2 0.037(3) 0.033(3) 0.038(3) 0.001(2) 0.015(2) -0.001(2)
C3 0.059(4) 0.074(5) 0.058(4) -0.006(3) 0.038(3) -0.006(3)
C4 0.059(4) 0.071(5) 0.055(4) -0.025(3) 0.030(3) 0.000(3)
C5 0.048(3) 0.035(3) 0.053(3) 0.011(2) 0.025(3) -0.009(3)
C6 0.076(5) 0.038(3) 0.082(5) -0.019(3) 0.032(4) -0.005(3)
C7 0.026(3) 0.076(5) 0.056(4) -0.005(3) 0.011(3) 0.005(3)
C8 0.034(3) 0.049(4) 0.069(4) 0.001(3) 0.018(3) -0.007(3)
C9 0.031(3) 0.064(4) 0.046(3) 0.009(3) 0.020(3) 0.008(3)
C10 0.029(3) 0.044(3) 0.071(4) 0.003(3) 0.014(3) 0.009(3)
C11 0.036(3) 0.066(4) 0.062(4) 0.031(3) 0.021(3) 0.019(3)
C12 0.060(5) 0.161(8) 0.061(5) -0.039(5) 0.000(4) 0.013(5)
C13 0.057(5) 0.062(4) 0.126(7) 0.013(5) 0.026(5) -0.019(4)
C14 0.066(5) 0.115(7) 0.056(4) 0.016(4) 0.030(4) 0.021(4)
C15 0.061(5) 0.053(4) 0.126(7) -0.017(4) 0.029(5) 0.011(4)
C16 0.060(5) 0.145(8) 0.126(7) 0.097(7) 0.037(5) 0.036(5)
C17 0.113(7) 0.092(6) 0.090(6) -0.012(5) 0.053(6) -0.007(5)
Cl1 0.169(3) 0.0715(14) 0.1004(18) 0.0142(12) 0.0350(18) 0.0074(15)
Cl2 0.0800(17) 0.211(3) 0.129(2) -0.024(2) 0.0379(16) -0.025(2)
C18 0.069(5) 0.061(4) 0.084(5) 0.020(4) 0.018(4) 0.001(4)
Cl3 0.255(4) 0.151(3) 0.111(2) 0.0480(19) 0.111(3) 0.094(3)
Cl4 0.152(3) 0.0988(18) 0.132(2) -0.0409(17) -0.0061(19) 0.0269(18)
O4 0.098(4) 0.043(3) 0.069(3) -0.006(2) 0.045(3) -0.010(3)

loop_
_atom_type_symbol
_atom_type_description
_atom_type_scat_dispersion_real
_atom_type_scat_dispersion_imag
_atom_type_scat_source
C C 0.0033 0.0016 'International Tables Vol C Tables 4.2.6.8 and 6.1.1.4'
H H 0.0000 0.0000 'International Tables Vol C Tables 4.2.6.8 and 6.1.1.4'
N N 0.0061 0.0033 'International Tables Vol C Tables 4.2.6.8 and 6.1.1.4'
Ir Ir -1.4442 7.9887 'International Tables Vol C Tables 4.2.6.8 and 6.1.1.4'
Cl Cl 0.1484 0.1585 'International Tables Vol C Tables 4.2.6.8 and 6.1.1.4'
O O 0.0106 0.0060 'International Tables Vol C Tables 4.2.6.8 and 6.1.1.4'

loop_
_geom_angle_atom_site_label_1
_geom_angle_atom_site_label_2
_geom_angle_atom_site_label_3
_geom_angle
_geom_angle_site_symmetry_3
C2 Ir1 O1 86.91(17) .
C2 Ir1 O2 87.88(18) .
O1 Ir1 O2 62.08(13) .
C2 Ir1 C7 99.9(2) .
O1 Ir1 C7 128.7(2) .
O2 Ir1 C7 166.6(2) .
C2 Ir1 C11 102.2(2) .
O1 Ir1 C11 165.62(19) .
O2 Ir1 C11 128.6(2) .
C7 Ir1 C11 39.2(2) .
C2 Ir1 C8 130.4(2) .
O1 Ir1 C8 101.10(19) .
O2 Ir1 C8 139.1(2) .
C7 Ir1 C8 38.6(2) .
C11 Ir1 C8 64.5(2) .
C2 Ir1 C10 134.3(2) .
O1 Ir1 C10 137.31(19) .
O2 Ir1 C10 102.24(18) .
C7 Ir1 C10 64.5(2) .
C11 Ir1 C10 38.1(2) .
C8 Ir1 C10 63.6(2) .
C2 Ir1 C9 164.4(2) .
O1 Ir1 C9 104.88(18) .
O2 Ir1 C9 106.53(18) .
C7 Ir1 C9 64.8(2) .
C11 Ir1 C9 64.3(2) .
C8 Ir1 C9 38.2(2) .
C10 Ir1 C9 38.0(2) .
C2 N1 C3 110.5(5) .
C2 N1 C5 125.4(4) .
C3 N1 C5 123.7(5) .
C2 N2 C4 111.9(5) .
C2 N2 C6 125.6(5) .
C4 N2 C6 122.5(5) .
C1 O1 Ir1 94.0(3) .
C1 O2 Ir1 92.2(3) .
O3 C1 O1 124.6(5) .
O3 C1 O2 123.8(5) .
O1 C1 O2 111.6(5) .
N2 C2 N1 103.9(4) .
N2 C2 Ir1 127.9(4) .
N1 C2 Ir1 127.9(4) .
C4 C3 N1 107.8(5) .
C3 C4 N2 105.8(5) .
N1 C5 C5 111.4(6) 3_676
C8 C7 C11 106.8(5) .
C8 C7 C12 126.5(7) .
C11 C7 C12 126.4(7) .
C8 C7 Ir1 71.3(3) .
C11 C7 Ir1 70.6(3) .
C12 C7 Ir1 127.9(4) .
C7 C8 C9 109.4(5) .
C7 C8 C13 124.6(6) .
C9 C8 C13 125.9(6) .
C7 C8 Ir1 70.1(3) .
C9 C8 Ir1 72.3(3) .
C13 C8 Ir1 124.2(4) .
C10 C9 C8 106.7(5) .
C10 C9 C14 127.4(6) .
C8 C9 C14 125.8(6) .
C10 C9 Ir1 70.4(3) .
C8 C9 Ir1 69.5(3) .
C14 C9 Ir1 124.7(4) .
C11 C10 C9 109.2(5) .
C11 C10 C15 124.4(6) .
C9 C10 C15 126.4(6) .
C11 C10 Ir1 69.7(3) .
C9 C10 Ir1 71.6(3) .
C15 C10 Ir1 124.8(4) .
C10 C11 C7 107.9(5) .
C10 C11 C16 127.4(7) .
C7 C11 C16 124.2(7) .
C10 C11 Ir1 72.2(3) .
C7 C11 Ir1 70.2(3) .
C16 C11 Ir1 129.3(4) .
Cl2 C17 Cl1 113.8(5) .
Cl4 C18 Cl3 111.9(4) .

loop_
_geom_bond_atom_site_label_1
_geom_bond_atom_site_label_2
_geom_bond_distance
_geom_bond_site_symmetry_2
Ir1 C2 2.037(5) .
Ir1 O1 2.099(3) .
Ir1 O2 2.122(3) .
Ir1 C7 2.142(6) .
Ir1 C11 2.147(5) .
Ir1 C8 2.159(5) .
Ir1 C10 2.180(5) .
Ir1 C9 2.195(5) .
N1 C2 1.356(6) .
N1 C3 1.363(7) .
N1 C5 1.446(6) .
N2 C2 1.339(6) .
N2 C4 1.372(8) .
N2 C6 1.453(7) .
O1 C1 1.303(6) .
O2 C1 1.328(6) .
O3 C1 1.230(6) .
C3 C4 1.330(8) .
C5 C5 1.497(10) 3_676
C7 C8 1.423(8) .
C7 C11 1.440(8) .
C7 C12 1.516(9) .
C8 C9 1.424(8) .
C8 C13 1.508(9) .
C9 C10 1.424(8) .
C9 C14 1.492(8) .
C10 C11 1.414(8) .
C10 C15 1.487(8) .
C11 C16 1.508(8) .
C17 Cl2 1.727(9) .
C17 Cl1 1.729(9) .
C18 Cl4 1.712(7) .
C18 Cl3 1.718(7) .
